data_1502331
loop_
_publ_author_name
'Fan, Yukai'
'Feng, Pengju'
'Liu, Mao'
'Pan, Hongjie'
'Shi, Yian'

_publ_section_title
;
 A concise approach to the dalesconol skeleton.
;
_journal_issue 17
_journal_name_full 'Organic letters'
_journal_page_first 4494
_journal_page_last 4497
_journal_paper_doi 10.1021/ol2015847
_journal_volume 13
_journal_year 2011
_chemical_formula_moiety 'C33 H28 O6'
_chemical_formula_sum 'C33 H28 O6'
_chemical_formula_weight 520.55
_chemical_name_systematic
; 
 ? 
;
_space_group_IT_number 2
_symmetry_cell_setting triclinic
_symmetry_space_group_name_Hall '-P 1'
_symmetry_space_group_name_H-M 'P -1'
_atom_sites_solution_hydrogens geom
_atom_sites_solution_primary direct
_atom_sites_solution_secondary difmap
_audit_creation_method SHELXL-97
_cell_angle_alpha 84.359(6)
_cell_angle_beta 87.427(7)
_cell_angle_gamma 87.679(6)
_cell_formula_units_Z 4
_cell_length_a 7.7247(15)
_cell_length_b 14.258(3)
_cell_length_c 22.761(5)
_cell_measurement_reflns_used 14793
_cell_measurement_temperature 173(2)
_cell_measurement_theta_max 25.34
_cell_measurement_theta_min 1.53
_cell_volume 2490.6(9)
_computing_cell_refinement 'CrystalClear (Rigaku Inc., 2007)'
_computing_data_collection 'CrystalClear (Rigaku Inc., 2007)'
_computing_data_reduction 'CrystalClear (Rigaku Inc., 2007)'
_computing_molecular_graphics 'XP in Siemens SHELXTL (Sheldrick, 1994)'
_computing_publication_material 'SHELX97 (Sheldrick, 1997)'
_computing_structure_refinement 'SHELXL-97 (Sheldrick, 1997)'
_computing_structure_solution 'SHELXS-97 (Sheldrick, 1990)'
_diffrn_ambient_temperature 173(2)
_diffrn_measured_fraction_theta_full 0.995
_diffrn_measured_fraction_theta_max 0.995
_diffrn_measurement_device_type 'MM007-HF CCD(Saturn 724+)'
_diffrn_measurement_method '\w scans at fixed \c = 45\%'
_diffrn_radiation_monochromator Confocal
_diffrn_radiation_source 'rotating anode'
_diffrn_radiation_type MoK\a
_diffrn_radiation_wavelength 0.71073
_diffrn_reflns_av_R_equivalents 0.0627
_diffrn_reflns_av_sigmaI/netI 0.0682
_diffrn_reflns_limit_h_max 9
_diffrn_reflns_limit_h_min -9
_diffrn_reflns_limit_k_max 17
_diffrn_reflns_limit_k_min -17
_diffrn_reflns_limit_l_max 27
_diffrn_reflns_limit_l_min -27
_diffrn_reflns_number 22325
_diffrn_reflns_theta_full 25.50
_diffrn_reflns_theta_max 25.50
_diffrn_reflns_theta_min 0.90
_exptl_absorpt_coefficient_mu 0.095
_exptl_absorpt_correction_T_max 0.9887
_exptl_absorpt_correction_T_min 0.9775
_exptl_absorpt_correction_type multi-scan
_exptl_absorpt_process_details 'CrystalClear (Rigaku Inc., 2007)'
_exptl_crystal_colour colorless
_exptl_crystal_density_diffrn 1.388
_exptl_crystal_density_method 'not measured'
_exptl_crystal_description block
_exptl_crystal_F_000 1096
_exptl_crystal_size_max 0.24
_exptl_crystal_size_mid 0.20
_exptl_crystal_size_min 0.12
_refine_diff_density_max 0.314
_refine_diff_density_min -0.379
_refine_diff_density_rms 0.066
_refine_ls_extinction_method none
_refine_ls_goodness_of_fit_ref 1.159
_refine_ls_hydrogen_treatment constr
_refine_ls_matrix_type full
_refine_ls_number_parameters 731
_refine_ls_number_reflns 9237
_refine_ls_number_restraints 9
_refine_ls_restrained_S_all 1.162
_refine_ls_R_factor_all 0.0980
_refine_ls_R_factor_gt 0.0825
_refine_ls_shift/su_max 0.000
_refine_ls_shift/su_mean 0.000
_refine_ls_structure_factor_coef Fsqd
_refine_ls_weighting_details 'calc w=1/[\s^2^(Fo^2^)+(0.0536P)^2^+2.9170P] where P=(Fo^2^+2Fc^2^)/3'
_refine_ls_weighting_scheme calc
_refine_ls_wR_factor_gt 0.1774
_refine_ls_wR_factor_ref 0.1859
_reflns_number_gt 7824
_reflns_number_total 9237
_reflns_threshold_expression >2sigma(I)
_cod_data_source_file ol2015847_si_002.cif
_cod_data_source_block mx997
_cod_original_sg_symbol_H-M P-1
_cod_database_code 1502331

loop_
_symmetry_equiv_pos_as_xyz
'x, y, z'
'-x, -y, -z'

loop_
_atom_site_label
_atom_site_type_symbol
_atom_site_fract_x
_atom_site_fract_y
_atom_site_fract_z
_atom_site_U_iso_or_equiv
_atom_site_adp_type
_atom_site_occupancy
_atom_site_symmetry_multiplicity
_atom_site_calc_flag
_atom_site_refinement_flags
_atom_site_disorder_assembly
_atom_site_disorder_group
O1 O 0.7590(4) 0.89467(18) -0.11904(11) 0.0534(8) Uani 1 1 d . . .
O2 O 0.3028(4) 0.81339(19) -0.18376(11) 0.0519(7) Uani 1 1 d . . .
O3 O 0.1694(4) 0.9629(2) -0.13666(12) 0.0614(9) Uani 1 1 d . . .
O4 O 0.4821(3) 0.53316(16) 0.20663(9) 0.0331(5) Uani 1 1 d . . .
O5 O 0.8137(3) 0.59513(15) 0.21626(9) 0.0284(5) Uani 1 1 d . . .
O6 O 0.8400(4) 0.71888(19) 0.27500(11) 0.0495(7) Uani 1 1 d . . .
O7 O 0.2869(4) 0.59611(17) 0.60386(10) 0.0417(6) Uani 1 1 d . . .
O8 O -0.1697(4) 0.66457(18) 0.67785(10) 0.0439(7) Uani 1 1 d . . .
O9 O -0.3041(3) 0.53176(17) 0.62256(10) 0.0400(6) Uani 1 1 d . . .
O10 O 0.0238(3) 0.99063(18) 0.29479(10) 0.0405(6) Uani 1 1 d . . .
O11 O 0.3559(3) 0.92795(16) 0.27906(9) 0.0367(6) Uani 1 1 d D . .
O12 O 0.4395(5) 0.8202(2) 0.21258(13) 0.0690(10) Uani 1 1 d D . .
C1 C 0.7321(4) 0.7465(2) -0.02175(12) 0.0217(6) Uani 1 1 d . . .
H1A H 0.7410 0.8165 -0.0289 0.026 Uiso 1 1 calc R . .
C2 C 0.5293(4) 0.7200(2) -0.02566(13) 0.0231(6) Uani 1 1 d . . .
C3 C 0.4944(4) 0.6628(2) 0.03378(13) 0.0231(6) Uani 1 1 d . . .
C4 C 0.6354(4) 0.6662(2) 0.07071(13) 0.0221(6) Uani 1 1 d . . .
C5 C 0.7740(4) 0.7157(2) 0.04185(12) 0.0223(6) Uani 1 1 d . . .
C6 C 0.8507(4) 0.7001(2) -0.06693(12) 0.0215(6) Uani 1 1 d . . .
C7 C 0.9356(4) 0.6142(2) -0.05052(14) 0.0281(7) Uani 1 1 d . . .
H7A H 0.9272 0.5885 -0.0104 0.034 Uiso 1 1 calc R . .
C8 C 1.0320(4) 0.5652(2) -0.09106(14) 0.0310(7) Uani 1 1 d . . .
H8A H 1.0895 0.5070 -0.0785 0.037 Uiso 1 1 calc R . .
C9 C 1.0446(4) 0.6006(2) -0.14947(14) 0.0291(7) Uani 1 1 d . . .
H9A H 1.1097 0.5670 -0.1775 0.035 Uiso 1 1 calc R . .
C10 C 0.9611(4) 0.6857(2) -0.16680(13) 0.0275(7) Uani 1 1 d . . .
H10A H 0.9687 0.7097 -0.2072 0.033 Uiso 1 1 calc R . .
C11 C 0.8661(4) 0.7375(2) -0.12664(13) 0.0254(7) Uani 1 1 d . . .
C12 C 0.7846(4) 0.8306(2) -0.14970(14) 0.0295(7) Uani 1 1 d . . .
C13 C 0.7303(6) 0.8427(3) -0.21207(16) 0.0488(10) Uani 1 1 d . . .
H13A H 0.6238 0.8823 -0.2147 0.073 Uiso 1 1 calc R . .
H13B H 0.7092 0.7809 -0.2252 0.073 Uiso 1 1 calc R . .
H13C H 0.8223 0.8729 -0.2373 0.073 Uiso 1 1 calc R . .
C14 C 0.5064(4) 0.6601(2) -0.07457(13) 0.0256(7) Uani 1 1 d . . .
H14A H 0.5545 0.5975 -0.0710 0.031 Uiso 1 1 calc R . .
C15 C 0.4224(4) 0.6895(2) -0.12286(14) 0.0260(7) Uani 1 1 d . . .
H15A H 0.4098 0.6465 -0.1516 0.031 Uiso 1 1 calc R . .
C16 C 0.3477(4) 0.7859(2) -0.13394(14) 0.0300(7) Uani 1 1 d . . .
C17 C 0.3355(4) 0.8436(2) -0.08294(13) 0.0245(7) Uani 1 1 d . . .
C18 C 0.2421(4) 0.9317(2) -0.08517(15) 0.0321(8) Uani 1 1 d . . .
C19 C 0.2279(4) 0.9818(2) -0.03616(15) 0.0346(8) Uani 1 1 d . . .
H19A H 0.1635 1.0401 -0.0376 0.042 Uiso 1 1 calc R . .
C20 C 0.3073(5) 0.9472(3) 0.01494(16) 0.0419(9) Uani 1 1 d . . .
H20A H 0.2964 0.9813 0.0488 0.050 Uiso 1 1 calc R . .
C21 C 0.4024(5) 0.8633(2) 0.01708(15) 0.0385(9) Uani 1 1 d . . .
H21A H 0.4592 0.8412 0.0522 0.046 Uiso 1 1 calc R . .
C22 C 0.4172(4) 0.8106(2) -0.03075(13) 0.0243(7) Uani 1 1 d . . .
C23 C 0.0819(9) 1.0540(4) -0.1399(2) 0.104(2) Uani 1 1 d . . .
H23A H 0.0457 1.0715 -0.1804 0.156 Uiso 1 1 calc R . .
H23B H 0.1607 1.1009 -0.1288 0.156 Uiso 1 1 calc R . .
H23C H -0.0203 1.0518 -0.1128 0.156 Uiso 1 1 calc R . .
C24 C 0.3520(4) 0.6150(2) 0.05490(13) 0.0268(7) Uani 1 1 d . . .
H24A H 0.2561 0.6114 0.0306 0.032 Uiso 1 1 calc R . .
C25 C 0.3485(4) 0.5706(2) 0.11338(14) 0.0274(7) Uani 1 1 d . . .
H25A H 0.2490 0.5371 0.1278 0.033 Uiso 1 1 calc R . .
C26 C 0.4841(4) 0.5744(2) 0.14999(13) 0.0252(7) Uani 1 1 d . . .
C27 C 0.6363(4) 0.6243(2) 0.12952(12) 0.0221(6) Uani 1 1 d . . .
C28 C 0.3315(5) 0.4817(3) 0.22716(15) 0.0397(9) Uani 1 1 d . . .
H28A H 0.3434 0.4575 0.2687 0.060 Uiso 1 1 calc R . .
H28B H 0.3204 0.4288 0.2033 0.060 Uiso 1 1 calc R . .
H28C H 0.2280 0.5236 0.2235 0.060 Uiso 1 1 calc R . .
C29 C 0.7905(4) 0.6369(2) 0.15966(12) 0.0234(7) Uani 1 1 d . . .
C30 C 0.9245(4) 0.6864(2) 0.13173(13) 0.0253(7) Uani 1 1 d . . .
H30A H 1.0251 0.6940 0.1531 0.030 Uiso 1 1 calc R . .
C31 C 0.9186(4) 0.7266(2) 0.07230(13) 0.0251(7) Uani 1 1 d . . .
H31A H 1.0135 0.7603 0.0541 0.030 Uiso 1 1 calc R . .
C32 C 0.7393(5) 0.6458(2) 0.26228(14) 0.0348(8) Uani 1 1 d . . .
H32A H 0.6236 0.6719 0.2507 0.042 Uiso 1 1 calc R . .
H32B H 0.7228 0.6018 0.2984 0.042 Uiso 1 1 calc R . .
C33 C 1.0026(6) 0.6866(4) 0.29858(19) 0.0650(14) Uani 1 1 d . . .
H33A H 1.0534 0.7377 0.3171 0.098 Uiso 1 1 calc R . .
H33B H 1.0813 0.6673 0.2667 0.098 Uiso 1 1 calc R . .
H33C H 0.9845 0.6328 0.3282 0.098 Uiso 1 1 calc R . .
C34 C 0.2602(4) 0.7530(2) 0.51336(12) 0.0225(6) Uani 1 1 d . . .
H34A H 0.2757 0.6827 0.5172 0.027 Uiso 1 1 calc R . .
C35 C 0.0543(4) 0.7813(2) 0.51981(13) 0.0225(6) Uani 1 1 d . . .
C36 C 0.0233(4) 0.8457(2) 0.46327(13) 0.0224(6) Uani 1 1 d . . .
C37 C 0.1714(4) 0.8455(2) 0.42477(13) 0.0218(6) Uani 1 1 d . A .
C38 C 0.3094(4) 0.7909(2) 0.45021(13) 0.0222(6) Uani 1 1 d . . .
C39 C 0.3661(4) 0.7926(2) 0.55918(13) 0.0224(6) Uani 1 1 d . . .
C40 C 0.4413(4) 0.8801(2) 0.54575(13) 0.0268(7) Uani 1 1 d . . .
H40A H 0.4333 0.9108 0.5069 0.032 Uiso 1 1 calc R . .
C41 C 0.5268(4) 0.9232(2) 0.58709(14) 0.0300(7) Uani 1 1 d . . .
H41A H 0.5782 0.9822 0.5762 0.036 Uiso 1 1 calc R . .
C42 C 0.5383(4) 0.8816(2) 0.64408(14) 0.0293(7) Uani 1 1 d . . .
H42A H 0.5956 0.9117 0.6728 0.035 Uiso 1 1 calc R . .
C43 C 0.4642(4) 0.7947(2) 0.65870(13) 0.0280(7) Uani 1 1 d . . .
H43A H 0.4713 0.7656 0.6979 0.034 Uiso 1 1 calc R . .
C44 C 0.3801(4) 0.7493(2) 0.61751(13) 0.0240(7) Uani 1 1 d . . .
C45 C 0.3066(4) 0.6544(2) 0.63774(14) 0.0278(7) Uani 1 1 d . . .
C46 C 0.2579(5) 0.6335(3) 0.70251(15) 0.0408(9) Uani 1 1 d . . .
H46A H 0.1676 0.5867 0.7073 0.061 Uiso 1 1 calc R . .
H46B H 0.2142 0.6916 0.7186 0.061 Uiso 1 1 calc R . .
H46C H 0.3602 0.6086 0.7237 0.061 Uiso 1 1 calc R . .
C47 C 0.0161(4) 0.8337(2) 0.57272(13) 0.0251(7) Uani 1 1 d . . .
H47A H 0.0537 0.8965 0.5716 0.030 Uiso 1 1 calc R . .
C48 C -0.0670(4) 0.7975(2) 0.62118(14) 0.0270(7) Uani 1 1 d . . .
H48A H -0.0877 0.8357 0.6529 0.032 Uiso 1 1 calc R . .
C49 C -0.1292(4) 0.7005(2) 0.62835(14) 0.0268(7) Uani 1 1 d . . .
C50 C -0.1370(4) 0.6535(2) 0.57337(13) 0.0236(7) Uani 1 1 d . . .
C51 C -0.2314(4) 0.5710(2) 0.57078(14) 0.0294(7) Uani 1 1 d . . .
C52 C -0.2472(4) 0.5333(2) 0.51779(15) 0.0314(8) Uani 1 1 d . . .
H52A H -0.3153 0.4797 0.5162 0.038 Uiso 1 1 calc R . .
C53 C -0.1639(4) 0.5735(2) 0.46690(15) 0.0322(8) Uani 1 1 d . . .
H53A H -0.1735 0.5469 0.4306 0.039 Uiso 1 1 calc R . .
C54 C -0.0668(4) 0.6522(2) 0.46889(14) 0.0284(7) Uani 1 1 d . . .
H54A H -0.0081 0.6786 0.4339 0.034 Uiso 1 1 calc R . .
C55 C -0.0535(4) 0.6936(2) 0.52134(13) 0.0237(7) Uani 1 1 d . . .
C56 C -0.3848(5) 0.4434(3) 0.62154(18) 0.0472(10) Uani 1 1 d . . .
H56A H -0.4214 0.4196 0.6619 0.071 Uiso 1 1 calc R . .
H56B H -0.3020 0.3979 0.6051 0.071 Uiso 1 1 calc R . .
H56C H -0.4862 0.4521 0.5969 0.071 Uiso 1 1 calc R . .
C57 C -0.1232(4) 0.8936(2) 0.44473(14) 0.0287(7) Uani 1 1 d . . .
H57A H -0.2247 0.8941 0.4699 0.034 Uiso 1 1 calc R . .
C58 C -0.1228(4) 0.9424(2) 0.38777(14) 0.0297(7) Uani 1 1 d . . .
H58A H -0.2255 0.9759 0.3751 0.036 Uiso 1 1 calc R . .
C59 C 0.0214(4) 0.9433(2) 0.34978(13) 0.0280(7) Uani 1 1 d . A .
C60 C 0.1771(4) 0.8923(2) 0.36711(13) 0.0237(7) Uani 1 1 d . . .
C61 C -0.1303(6) 1.0431(3) 0.27751(18) 0.0544(11) Uani 1 1 d . . .
H61A H -0.1116 1.0748 0.2377 0.082 Uiso 1 1 calc R . .
H61B H -0.1587 1.0903 0.3053 0.082 Uiso 1 1 calc R . .
H61C H -0.2263 1.0001 0.2777 0.082 Uiso 1 1 calc R . .
C62 C 0.3377(4) 0.8797(2) 0.33444(13) 0.0264(7) Uani 1 1 d . A .
C63 C 0.4710(4) 0.8251(2) 0.35862(14) 0.0285(7) Uani 1 1 d . . .
H63A H 0.5749 0.8171 0.3354 0.034 Uiso 1 1 calc R A .
C64 C 0.4604(4) 0.7799(2) 0.41695(13) 0.0269(7) Uani 1 1 d . A .
H64A H 0.5555 0.7429 0.4327 0.032 Uiso 1 1 calc R . .
C65 C 0.4891(9) 0.9014(5) 0.2395(3) 0.0437(18) Uani 0.588(6) 1 d PDU A 1
H65A H 0.5972 0.8866 0.2608 0.052 Uiso 0.588(6) 1 calc PR A 1
H65B H 0.5109 0.9541 0.2087 0.052 Uiso 0.588(6) 1 calc PR A 1
C66 C 0.3176(10) 0.8191(6) 0.1800(3) 0.059(2) Uani 0.588(6) 1 d PD A 1
H66A H 0.3303 0.7635 0.1579 0.089 Uiso 0.588(6) 1 calc PR A 1
H66B H 0.3163 0.8763 0.1524 0.089 Uiso 0.588(6) 1 calc PR A 1
H66C H 0.2087 0.8166 0.2039 0.089 Uiso 0.588(6) 1 calc PR A 1
C65' C 0.2917(10) 0.8906(6) 0.2308(3) 0.031(2) Uani 0.412(6) 1 d PDU A 2
H65C H 0.2696 0.9405 0.1983 0.037 Uiso 0.412(6) 1 calc PR A 2
H65D H 0.1830 0.8575 0.2418 0.037 Uiso 0.412(6) 1 calc PR A 2
C66' C 0.5493(12) 0.8663(7) 0.1773(4) 0.045(3) Uani 0.412(6) 1 d PD A 2
H66D H 0.6073 0.8235 0.1508 0.067 Uiso 0.412(6) 1 calc PR A 2
H66E H 0.6359 0.8928 0.2005 0.067 Uiso 0.412(6) 1 calc PR A 2
H66F H 0.4879 0.9175 0.1538 0.067 Uiso 0.412(6) 1 calc PR A 2

loop_
_atom_site_aniso_label
_atom_site_aniso_U_11
_atom_site_aniso_U_22
_atom_site_aniso_U_33
_atom_site_aniso_U_23
_atom_site_aniso_U_13
_atom_site_aniso_U_12
O1 0.097(2) 0.0306(14) 0.0289(13) 0.0026(11) 0.0057(14) 0.0207(14)
O2 0.076(2) 0.0508(17) 0.0293(14) -0.0066(12) -0.0212(13) 0.0250(15)
O3 0.085(2) 0.0551(18) 0.0435(16) -0.0107(14) -0.0289(15) 0.0444(16)
O4 0.0401(14) 0.0362(13) 0.0222(11) 0.0044(10) 0.0010(10) -0.0113(11)
O5 0.0410(14) 0.0273(12) 0.0169(10) -0.0016(9) -0.0039(9) 0.0024(10)
O6 0.069(2) 0.0417(15) 0.0408(15) -0.0159(12) -0.0036(14) -0.0051(14)
O7 0.0645(18) 0.0271(13) 0.0346(13) -0.0001(11) -0.0110(12) -0.0109(12)
O8 0.0580(17) 0.0457(15) 0.0275(13) 0.0008(11) 0.0070(12) -0.0171(13)
O9 0.0447(15) 0.0340(13) 0.0409(14) 0.0023(11) 0.0056(12) -0.0193(12)
O10 0.0527(16) 0.0417(14) 0.0254(12) 0.0035(11) -0.0093(11) 0.0120(12)
O11 0.0588(16) 0.0295(12) 0.0204(11) -0.0004(10) 0.0074(11) 0.0000(11)
O12 0.117(3) 0.0420(17) 0.0476(18) -0.0166(14) 0.033(2) -0.0087(18)
C1 0.0244(16) 0.0214(15) 0.0192(14) -0.0009(12) -0.0034(12) 0.0001(12)
C2 0.0239(16) 0.0255(16) 0.0191(15) 0.0007(12) -0.0036(12) 0.0056(13)
C3 0.0265(16) 0.0213(15) 0.0211(15) -0.0029(12) -0.0016(12) 0.0054(13)
C4 0.0267(16) 0.0192(15) 0.0204(15) -0.0040(12) -0.0003(12) 0.0042(12)
C5 0.0287(17) 0.0196(15) 0.0186(15) -0.0050(12) 0.0026(12) 0.0000(12)
C6 0.0246(16) 0.0221(15) 0.0182(14) -0.0019(12) -0.0017(12) -0.0036(12)
C7 0.0318(18) 0.0267(16) 0.0245(16) 0.0007(13) 0.0007(13) 0.0049(14)
C8 0.0309(18) 0.0273(17) 0.0348(18) -0.0057(14) -0.0016(14) 0.0033(14)
C9 0.0272(17) 0.0338(18) 0.0267(16) -0.0082(14) 0.0058(13) 0.0013(14)
C10 0.0281(17) 0.0340(18) 0.0202(15) -0.0024(13) 0.0015(13) -0.0038(14)
C11 0.0305(17) 0.0235(16) 0.0220(15) -0.0013(12) 0.0000(13) -0.0028(13)
C12 0.0359(19) 0.0264(17) 0.0242(16) 0.0060(14) 0.0034(14) -0.0025(14)
C13 0.072(3) 0.039(2) 0.034(2) 0.0048(17) -0.0119(19) 0.005(2)
C14 0.0263(17) 0.0245(16) 0.0254(16) -0.0027(13) 0.0018(13) 0.0019(13)
C15 0.0245(17) 0.0271(16) 0.0277(16) -0.0082(13) -0.0022(13) -0.0009(13)
C16 0.0295(18) 0.0366(19) 0.0240(16) -0.0018(14) -0.0087(14) 0.0043(14)
C17 0.0232(16) 0.0256(16) 0.0239(15) 0.0003(13) -0.0033(12) 0.0031(13)
C18 0.0323(18) 0.0299(18) 0.0327(18) 0.0031(14) -0.0053(14) 0.0076(14)
C19 0.0336(19) 0.0297(18) 0.040(2) -0.0062(15) 0.0004(15) 0.0112(15)
C20 0.054(2) 0.039(2) 0.0326(19) -0.0127(16) -0.0038(17) 0.0172(18)
C21 0.052(2) 0.037(2) 0.0263(17) -0.0062(15) -0.0092(16) 0.0145(17)
C22 0.0250(16) 0.0242(16) 0.0233(15) -0.0013(13) -0.0009(13) 0.0012(13)
C23 0.168(6) 0.082(4) 0.059(3) -0.015(3) -0.045(4) 0.094(4)
C24 0.0270(17) 0.0274(16) 0.0259(16) -0.0023(13) -0.0034(13) 0.0002(13)
C25 0.0247(17) 0.0275(17) 0.0299(17) -0.0042(13) 0.0052(13) -0.0038(13)
C26 0.0339(18) 0.0214(15) 0.0197(15) -0.0017(12) 0.0030(13) 0.0003(13)
C27 0.0264(16) 0.0198(15) 0.0199(15) -0.0033(12) 0.0018(12) 0.0022(12)
C28 0.046(2) 0.042(2) 0.0304(18) 0.0026(16) 0.0080(16) -0.0140(17)
C29 0.0321(17) 0.0217(15) 0.0167(14) -0.0046(12) -0.0015(12) 0.0042(13)
C30 0.0243(16) 0.0286(16) 0.0236(15) -0.0050(13) -0.0044(13) 0.0027(13)
C31 0.0274(17) 0.0240(16) 0.0241(16) -0.0031(13) -0.0008(13) -0.0030(13)
C32 0.046(2) 0.0379(19) 0.0212(16) -0.0074(14) 0.0012(15) -0.0022(16)
C33 0.073(3) 0.082(3) 0.045(2) -0.018(2) -0.015(2) -0.027(3)
C34 0.0252(16) 0.0217(15) 0.0207(15) -0.0021(12) 0.0006(12) -0.0021(12)
C35 0.0236(16) 0.0234(15) 0.0212(15) -0.0040(12) 0.0005(12) -0.0063(13)
C36 0.0239(16) 0.0196(15) 0.0246(15) -0.0063(12) 0.0001(12) -0.0037(12)
C37 0.0239(16) 0.0182(14) 0.0240(15) -0.0058(12) -0.0015(12) -0.0016(12)
C38 0.0227(16) 0.0221(15) 0.0228(15) -0.0062(12) -0.0015(12) -0.0038(12)
C39 0.0221(16) 0.0223(15) 0.0231(15) -0.0037(12) 0.0004(12) -0.0023(12)
C40 0.0289(17) 0.0282(17) 0.0229(15) 0.0007(13) -0.0032(13) -0.0014(14)
C41 0.0296(18) 0.0272(17) 0.0336(18) -0.0028(14) -0.0017(14) -0.0067(14)
C42 0.0277(17) 0.0331(18) 0.0285(17) -0.0076(14) -0.0058(14) -0.0033(14)
C43 0.0330(18) 0.0305(17) 0.0207(15) -0.0024(13) -0.0045(13) 0.0023(14)
C44 0.0246(16) 0.0227(15) 0.0241(16) -0.0015(12) 0.0016(13) 0.0016(13)
C45 0.0280(17) 0.0253(16) 0.0290(17) 0.0043(14) -0.0074(14) 0.0004(13)
C46 0.055(2) 0.0325(19) 0.0328(19) 0.0071(15) 0.0007(17) -0.0057(17)
C47 0.0227(16) 0.0227(16) 0.0308(17) -0.0060(13) 0.0004(13) -0.0039(13)
C48 0.0264(17) 0.0297(17) 0.0262(16) -0.0106(13) 0.0027(13) -0.0008(14)
C49 0.0217(16) 0.0322(17) 0.0264(16) -0.0022(14) 0.0020(13) -0.0030(13)
C50 0.0206(16) 0.0228(15) 0.0274(16) -0.0015(13) -0.0013(12) -0.0013(12)
C51 0.0275(17) 0.0281(17) 0.0323(17) -0.0005(14) 0.0009(14) -0.0052(14)
C52 0.0286(18) 0.0218(16) 0.045(2) -0.0049(14) -0.0031(15) -0.0065(14)
C53 0.0354(19) 0.0303(18) 0.0329(18) -0.0119(14) -0.0052(15) -0.0011(15)
C54 0.0293(18) 0.0278(17) 0.0287(17) -0.0044(13) -0.0006(14) -0.0048(14)
C55 0.0226(16) 0.0237(16) 0.0250(16) -0.0025(13) -0.0020(12) -0.0007(13)
C56 0.049(2) 0.033(2) 0.059(3) 0.0008(18) 0.006(2) -0.0176(18)
C57 0.0253(17) 0.0260(16) 0.0355(18) -0.0074(14) 0.0010(14) -0.0008(13)
C58 0.0274(17) 0.0259(17) 0.0370(18) -0.0068(14) -0.0081(14) 0.0020(14)
C59 0.0369(19) 0.0235(16) 0.0247(16) -0.0056(13) -0.0066(14) -0.0001(14)
C60 0.0323(17) 0.0195(15) 0.0203(15) -0.0056(12) -0.0023(13) -0.0020(13)
C61 0.061(3) 0.058(3) 0.043(2) 0.002(2) -0.024(2) 0.016(2)
C62 0.0325(18) 0.0264(16) 0.0210(15) -0.0055(13) 0.0038(13) -0.0061(14)
C63 0.0243(17) 0.0333(18) 0.0285(17) -0.0095(14) 0.0081(13) -0.0025(14)
C64 0.0237(16) 0.0313(17) 0.0262(16) -0.0067(13) -0.0010(13) 0.0016(13)
C65 0.051(4) 0.052(4) 0.027(3) 0.003(3) 0.005(3) -0.013(3)
C66 0.062(5) 0.072(5) 0.046(4) -0.023(4) -0.018(4) 0.018(4)
C65' 0.033(5) 0.037(5) 0.024(4) -0.006(3) -0.004(3) -0.001(4)
C66' 0.044(6) 0.047(6) 0.042(5) -0.008(4) 0.023(4) -0.004(4)

loop_
_atom_type_symbol
_atom_type_description
_atom_type_scat_dispersion_real
_atom_type_scat_dispersion_imag
_atom_type_scat_source
C C 0.0033 0.0016 'International Tables Vol C Tables 4.2.6.8 and 6.1.1.4'
H H 0.0000 0.0000 'International Tables Vol C Tables 4.2.6.8 and 6.1.1.4'
O O 0.0106 0.0060 'International Tables Vol C Tables 4.2.6.8 and 6.1.1.4'

loop_
_geom_angle_atom_site_label_1
_geom_angle_atom_site_label_2
_geom_angle_atom_site_label_3
_geom_angle
C18 O3 C23 117.2(3)
C26 O4 C28 117.1(3)
C29 O5 C32 115.4(2)
C32 O6 C33 112.9(3)
C51 O9 C56 117.3(3)
C59 O10 C61 117.3(3)
C62 O11 C65' 119.6(4)
C62 O11 C65 120.1(4)
C65' O11 C65 68.1(4)
C66 O12 C66' 100.2(7)
C66 O12 C65 124.7(6)
C66' O12 C65 71.1(5)
C66 O12 C65' 69.7(5)
C66' O12 C65' 108.3(6)
C65 O12 C65' 62.7(4)
C5 C1 C6 113.7(2)
C5 C1 C2 104.0(2)
C6 C1 C2 112.5(2)
C5 C1 H1A 108.8
C6 C1 H1A 108.8
C2 C1 H1A 108.8
C14 C2 C22 113.0(2)
C14 C2 C3 109.8(2)
C22 C2 C3 110.9(2)
C14 C2 C1 111.3(2)
C22 C2 C1 109.1(2)
C3 C2 C1 102.2(2)
C24 C3 C4 119.0(3)
C24 C3 C2 130.2(3)
C4 C3 C2 110.7(3)
C5 C4 C3 112.0(3)
C5 C4 C27 124.4(3)
C3 C4 C27 123.6(3)
C31 C5 C4 118.9(3)
C31 C5 C1 131.0(3)
C4 C5 C1 110.1(3)
C7 C6 C11 118.2(3)
C7 C6 C1 119.5(3)
C11 C6 C1 122.0(3)
C8 C7 C6 121.8(3)
C8 C7 H7A 119.1
C6 C7 H7A 119.1
C9 C8 C7 120.1(3)
C9 C8 H8A 119.9
C7 C8 H8A 119.9
C8 C9 C10 119.1(3)
C8 C9 H9A 120.4
C10 C9 H9A 120.4
C9 C10 C11 121.9(3)
C9 C10 H10A 119.0
C11 C10 H10A 119.0
C10 C11 C6 118.8(3)
C10 C11 C12 117.8(3)
C6 C11 C12 123.5(3)
O1 C12 C13 119.4(3)
O1 C12 C11 122.1(3)
C13 C12 C11 118.5(3)
C12 C13 H13A 109.5
C12 C13 H13B 109.5
H13A C13 H13B 109.5
C12 C13 H13C 109.5
H13A C13 H13C 109.5
H13B C13 H13C 109.5
C15 C14 C2 123.5(3)
C15 C14 H14A 118.3
C2 C14 H14A 118.3
C14 C15 C16 122.9(3)
C14 C15 H15A 118.6
C16 C15 H15A 118.6
O2 C16 C15 118.8(3)
O2 C16 C17 124.7(3)
C15 C16 C17 116.5(3)
C22 C17 C18 118.5(3)
C22 C17 C16 119.5(3)
C18 C17 C16 121.9(3)
O3 C18 C19 122.6(3)
O3 C18 C17 117.1(3)
C19 C18 C17 120.3(3)
C20 C19 C18 120.0(3)
C20 C19 H19A 120.0
C18 C19 H19A 120.0
C21 C20 C19 120.2(3)
C21 C20 H20A 119.9
C19 C20 H20A 119.9
C20 C21 C22 121.4(3)
C20 C21 H21A 119.3
C22 C21 H21A 119.3
C21 C22 C17 119.4(3)
C21 C22 C2 118.4(3)
C17 C22 C2 122.1(3)
O3 C23 H23A 109.5
O3 C23 H23B 109.5
H23A C23 H23B 109.5
O3 C23 H23C 109.5
H23A C23 H23C 109.5
H23B C23 H23C 109.5
C3 C24 C25 119.3(3)
C3 C24 H24A 120.3
C25 C24 H24A 120.3
C26 C25 C24 122.2(3)
C26 C25 H25A 118.9
C24 C25 H25A 118.9
O4 C26 C25 123.0(3)
O4 C26 C27 116.7(3)
C25 C26 C27 120.2(3)
C4 C27 C29 114.8(3)
C4 C27 C26 115.7(3)
C29 C27 C26 129.5(3)
O4 C28 H28A 109.5
O4 C28 H28B 109.5
H28A C28 H28B 109.5
O4 C28 H28C 109.5
H28A C28 H28C 109.5
H28B C28 H28C 109.5
C30 C29 O5 118.0(3)
C30 C29 C27 120.7(3)
O5 C29 C27 121.2(3)
C29 C30 C31 122.6(3)
C29 C30 H30A 118.7
C31 C30 H30A 118.7
C5 C31 C30 118.6(3)
C5 C31 H31A 120.7
C30 C31 H31A 120.7
O6 C32 O5 112.9(3)
O6 C32 H32A 109.0
O5 C32 H32A 109.0
O6 C32 H32B 109.0
O5 C32 H32B 109.0
H32A C32 H32B 107.8
O6 C33 H33A 109.5
O6 C33 H33B 109.5
H33A C33 H33B 109.5
O6 C33 H33C 109.5
H33A C33 H33C 109.5
H33B C33 H33C 109.5
C39 C34 C38 113.3(2)
C39 C34 C35 112.9(2)
C38 C34 C35 103.3(2)
C39 C34 H34A 109.1
C38 C34 H34A 109.1
C35 C34 H34A 109.1
C47 C35 C55 111.9(2)
C47 C35 C36 110.4(2)
C55 C35 C36 110.2(2)
C47 C35 C34 110.9(2)
C55 C35 C34 110.4(2)
C36 C35 C34 102.8(2)
C57 C36 C37 119.1(3)
C57 C36 C35 130.1(3)
C37 C36 C35 110.6(3)
C38 C37 C36 111.7(3)
C38 C37 C60 124.6(3)
C36 C37 C60 123.6(3)
C64 C38 C37 118.7(3)
C64 C38 C34 130.7(3)
C37 C38 C34 110.7(3)
C40 C39 C44 117.3(3)
C40 C39 C34 119.4(3)
C44 C39 C34 123.0(3)
C41 C40 C39 122.1(3)
C41 C40 H40A 119.0
C39 C40 H40A 119.0
C42 C41 C40 120.6(3)
C42 C41 H41A 119.7
C40 C41 H41A 119.7
C41 C42 C43 118.6(3)
C41 C42 H42A 120.7
C43 C42 H42A 120.7
C44 C43 C42 121.8(3)
C44 C43 H43A 119.1
C42 C43 H43A 119.1
C43 C44 C39 119.7(3)
C43 C44 C45 117.5(3)
C39 C44 C45 122.8(3)
O7 C45 C46 120.0(3)
O7 C45 C44 122.0(3)
C46 C45 C44 118.0(3)
C45 C46 H46A 109.5
C45 C46 H46B 109.5
H46A C46 H46B 109.5
C45 C46 H46C 109.5
H46A C46 H46C 109.5
H46B C46 H46C 109.5
C48 C47 C35 123.6(3)
C48 C47 H47A 118.2
C35 C47 H47A 118.2
C47 C48 C49 123.0(3)
C47 C48 H48A 118.5
C49 C48 H48A 118.5
O8 C49 C48 119.3(3)
O8 C49 C50 124.8(3)
C48 C49 C50 115.9(3)
C55 C50 C51 118.5(3)
C55 C50 C49 119.3(3)
C51 C50 C49 122.2(3)
O9 C51 C52 122.5(3)
O9 C51 C50 116.8(3)
C52 C51 C50 120.6(3)
C51 C52 C53 120.1(3)
C51 C52 H52A 119.9
C53 C52 H52A 119.9
C54 C53 C52 120.0(3)
C54 C53 H53A 120.0
C52 C53 H53A 120.0
C53 C54 C55 121.0(3)
C53 C54 H54A 119.5
C55 C54 H54A 119.5
C54 C55 C50 119.6(3)
C54 C55 C35 117.9(3)
C50 C55 C35 122.5(3)
O9 C56 H56A 109.5
O9 C56 H56B 109.5
H56A C56 H56B 109.5
O9 C56 H56C 109.5
H56A C56 H56C 109.5
H56B C56 H56C 109.5
C36 C57 C58 119.3(3)
C36 C57 H57A 120.4
C58 C57 H57A 120.4
C59 C58 C57 122.3(3)
C59 C58 H58A 118.8
C57 C58 H58A 118.8
O10 C59 C58 122.9(3)
O10 C59 C60 116.9(3)
C58 C59 C60 120.2(3)
C37 C60 C59 115.5(3)
C37 C60 C62 114.7(3)
C59 C60 C62 129.8(3)
O10 C61 H61A 109.5
O10 C61 H61B 109.5
H61A C61 H61B 109.5
O10 C61 H61C 109.5
H61A C61 H61C 109.5
H61B C61 H61C 109.5
C63 C62 O11 121.3(3)
C63 C62 C60 120.9(3)
O11 C62 C60 117.7(3)
C62 C63 C64 122.7(3)
C62 C63 H63A 118.7
C64 C63 H63A 118.7
C38 C64 C63 118.5(3)
C38 C64 H64A 120.7
C63 C64 H64A 120.7
O11 C65 O12 109.3(4)
O11 C65 H65A 109.8
O12 C65 H65A 109.8
O11 C65 H65B 109.8
O12 C65 H65B 109.8
H65A C65 H65B 108.3
O12 C66 H66A 109.5
O12 C66 H66B 109.5
O12 C66 H66C 109.5
O11 C65' O12 103.5(5)
O11 C65' H65C 111.1
O12 C65' H65C 111.1
O11 C65' H65D 111.1
O12 C65' H65D 111.1
H65C C65' H65D 109.0
O12 C66' H66D 109.5
O12 C66' H66E 109.5
H66D C66' H66E 109.5
O12 C66' H66F 109.5
H66D C66' H66F 109.5
H66E C66' H66F 109.5

loop_
_geom_bond_atom_site_label_1
_geom_bond_atom_site_label_2
_geom_bond_distance
O1 C12 1.208(4)
O2 C16 1.223(4)
O3 C18 1.350(4)
O3 C23 1.437(5)
O4 C26 1.363(3)
O4 C28 1.436(4)
O5 C29 1.381(3)
O5 C32 1.418(4)
O6 C32 1.385(4)
O6 C33 1.429(5)
O7 C45 1.207(4)
O8 C49 1.223(4)
O9 C51 1.361(4)
O9 C56 1.431(4)
O10 C59 1.362(4)
O10 C61 1.429(4)
O11 C62 1.379(4)
O11 C65' 1.387(7)
O11 C65 1.401(6)
O12 C66 1.225(7)
O12 C66' 1.295(8)
O12 C65 1.436(7)
O12 C65' 1.558(8)
C1 C5 1.516(4)
C1 C6 1.528(4)
C1 C2 1.634(4)
C1 H1A 1.0000
C2 C14 1.489(4)
C2 C22 1.523(4)
C2 C3 1.528(4)
C3 C24 1.362(4)
C3 C4 1.410(4)
C4 C5 1.408(4)
C4 C27 1.411(4)
C5 C31 1.363(4)
C6 C7 1.392(4)
C6 C11 1.412(4)
C7 C8 1.384(4)
C7 H7A 0.9500
C8 C9 1.375(4)
C8 H8A 0.9500
C9 C10 1.381(5)
C9 H9A 0.9500
C10 C11 1.396(4)
C10 H10A 0.9500
C11 C12 1.502(4)
C12 C13 1.490(5)
C13 H13A 0.9800
C13 H13B 0.9800
C13 H13C 0.9800
C14 C15 1.325(4)
C14 H14A 0.9500
C15 C16 1.472(4)
C15 H15A 0.9500
C16 C17 1.484(4)
C17 C22 1.401(4)
C17 C18 1.422(4)
C18 C19 1.380(5)
C19 C20 1.378(5)
C19 H19A 0.9500
C20 C21 1.375(5)
C20 H20A 0.9500
C21 C22 1.381(4)
C21 H21A 0.9500
C23 H23A 0.9800
C23 H23B 0.9800
C23 H23C 0.9800
C24 C25 1.416(4)
C24 H24A 0.9500
C25 C26 1.373(4)
C25 H25A 0.9500
C26 C27 1.435(4)
C27 C29 1.427(4)
C28 H28A 0.9800
C28 H28B 0.9800
C28 H28C 0.9800
C29 C30 1.373(4)
C30 C31 1.418(4)
C30 H30A 0.9500
C31 H31A 0.9500
C32 H32A 0.9900
C32 H32B 0.9900
C33 H33A 0.9800
C33 H33B 0.9800
C33 H33C 0.9800
C34 C39 1.519(4)
C34 C38 1.523(4)
C34 C35 1.629(4)
C34 H34A 1.0000
C35 C47 1.491(4)
C35 C55 1.527(4)
C35 C36 1.528(4)
C36 C57 1.359(4)
C36 C37 1.410(4)
C37 C38 1.406(4)
C37 C60 1.412(4)
C38 C64 1.374(4)
C39 C40 1.397(4)
C39 C44 1.415(4)
C40 C41 1.380(4)
C40 H40A 0.9500
C41 C42 1.377(4)
C41 H41A 0.9500
C42 C43 1.391(4)
C42 H42A 0.9500
C43 C44 1.388(4)
C43 H43A 0.9500
C44 C45 1.510(4)
C45 C46 1.509(4)
C46 H46A 0.9800
C46 H46B 0.9800
C46 H46C 0.9800
C47 C48 1.322(4)
C47 H47A 0.9500
C48 C49 1.474(4)
C48 H48A 0.9500
C49 C50 1.481(4)
C50 C55 1.405(4)
C50 C51 1.416(4)
C51 C52 1.380(5)
C52 C53 1.384(5)
C52 H52A 0.9500
C53 C54 1.380(4)
C53 H53A 0.9500
C54 C55 1.392(4)
C54 H54A 0.9500
C56 H56A 0.9800
C56 H56B 0.9800
C56 H56C 0.9800
C57 C58 1.410(4)
C57 H57A 0.9500
C58 C59 1.379(5)
C58 H58A 0.9500
C59 C60 1.430(4)
C60 C62 1.432(4)
C61 H61A 0.9800
C61 H61B 0.9800
C61 H61C 0.9800
C62 C63 1.368(5)
C63 C64 1.418(4)
C63 H63A 0.9500
C64 H64A 0.9500
C65 H65A 0.9900
C65 H65B 0.9900
C66 H66A 0.9800
C66 H66B 0.9800
C66 H66C 0.9800
C65' H65C 0.9900
C65' H65D 0.9900
C66' H66D 0.9800
C66' H66E 0.9800
C66' H66F 0.9800

loop_
_geom_torsion_atom_site_label_1
_geom_torsion_atom_site_label_2
_geom_torsion_atom_site_label_3
_geom_torsion_atom_site_label_4
_geom_torsion
C5 C1 C2 C14 -126.2(3)
C6 C1 C2 C14 -2.7(3)
C5 C1 C2 C22 108.4(3)
C6 C1 C2 C22 -128.1(3)
C5 C1 C2 C3 -9.1(3)
C6 C1 C2 C3 114.4(3)
C14 C2 C3 C24 -56.1(4)
C22 C2 C3 C24 69.5(4)
C1 C2 C3 C24 -174.3(3)
C14 C2 C3 C4 126.3(3)
C22 C2 C3 C4 -108.1(3)
C1 C2 C3 C4 8.1(3)
C24 C3 C4 C5 178.2(3)
C2 C3 C4 C5 -3.9(3)
C24 C3 C4 C27 -1.5(4)
C2 C3 C4 C27 176.4(3)
C3 C4 C5 C31 178.8(3)
C27 C4 C5 C31 -1.5(5)
C3 C4 C5 C1 -2.8(3)
C27 C4 C5 C1 177.0(3)
C6 C1 C5 C31 63.1(4)
C2 C1 C5 C31 -174.2(3)
C6 C1 C5 C4 -115.1(3)
C2 C1 C5 C4 7.6(3)
C5 C1 C6 C7 23.8(4)
C2 C1 C6 C7 -94.2(3)
C5 C1 C6 C11 -161.8(3)
C2 C1 C6 C11 80.2(3)
C11 C6 C7 C8 -0.5(5)
C1 C6 C7 C8 174.1(3)
C6 C7 C8 C9 -0.7(5)
C7 C8 C9 C10 0.5(5)
C8 C9 C10 C11 0.8(5)
C9 C10 C11 C6 -2.0(5)
C9 C10 C11 C12 178.3(3)
C7 C6 C11 C10 1.8(4)
C1 C6 C11 C10 -172.7(3)
C7 C6 C11 C12 -178.5(3)
C1 C6 C11 C12 7.0(5)
C10 C11 C12 O1 -151.3(3)
C6 C11 C12 O1 29.0(5)
C10 C11 C12 C13 30.1(5)
C6 C11 C12 C13 -149.6(3)
C22 C2 C14 C15 11.5(4)
C3 C2 C14 C15 135.9(3)
C1 C2 C14 C15 -111.7(3)
C2 C14 C15 C16 2.0(5)
C14 C15 C16 O2 165.8(3)
C14 C15 C16 C17 -13.2(5)
O2 C16 C17 C22 -169.3(3)
C15 C16 C17 C22 9.7(4)
O2 C16 C17 C18 11.1(5)
C15 C16 C17 C18 -170.0(3)
C23 O3 C18 C19 2.9(6)
C23 O3 C18 C17 -177.2(4)
C22 C17 C18 O3 178.0(3)
C16 C17 C18 O3 -2.4(5)
C22 C17 C18 C19 -2.1(5)
C16 C17 C18 C19 177.5(3)
O3 C18 C19 C20 -178.9(4)
C17 C18 C19 C20 1.2(5)
C18 C19 C20 C21 0.7(6)
C19 C20 C21 C22 -1.8(6)
C20 C21 C22 C17 0.8(5)
C20 C21 C22 C2 178.1(3)
C18 C17 C22 C21 1.1(5)
C16 C17 C22 C21 -178.6(3)
C18 C17 C22 C2 -176.1(3)
C16 C17 C22 C2 4.2(4)
C14 C2 C22 C21 168.3(3)
C3 C2 C22 C21 44.5(4)
C1 C2 C22 C21 -67.3(3)
C14 C2 C22 C17 -14.5(4)
C3 C2 C22 C17 -138.3(3)
C1 C2 C22 C17 109.9(3)
C4 C3 C24 C25 0.5(4)
C2 C3 C24 C25 -177.0(3)
C3 C24 C25 C26 0.3(5)
C28 O4 C26 C25 1.8(4)
C28 O4 C26 C27 -178.9(3)
C24 C25 C26 O4 179.1(3)
C24 C25 C26 C27 -0.1(5)
C5 C4 C27 C29 1.2(4)
C3 C4 C27 C29 -179.1(3)
C5 C4 C27 C26 -178.1(3)
C3 C4 C27 C26 1.6(4)
O4 C26 C27 C4 179.9(3)
C25 C26 C27 C4 -0.8(4)
O4 C26 C27 C29 0.8(5)
C25 C26 C27 C29 -179.9(3)
C32 O5 C29 C30 99.4(3)
C32 O5 C29 C27 -84.5(3)
C4 C27 C29 C30 -0.2(4)
C26 C27 C29 C30 178.9(3)
C4 C27 C29 O5 -176.2(3)
C26 C27 C29 O5 2.9(5)
O5 C29 C30 C31 175.7(3)
C27 C29 C30 C31 -0.4(5)
C4 C5 C31 C30 0.8(4)
C1 C5 C31 C30 -177.3(3)
C29 C30 C31 C5 0.1(5)
C33 O6 C32 O5 -65.4(4)
C29 O5 C32 O6 -80.0(4)
C39 C34 C35 C47 -4.5(3)
C38 C34 C35 C47 -127.3(3)
C39 C34 C35 C55 -129.1(3)
C38 C34 C35 C55 108.2(3)
C39 C34 C35 C36 113.4(3)
C38 C34 C35 C36 -9.3(3)
C47 C35 C36 C57 -59.4(4)
C55 C35 C36 C57 64.7(4)
C34 C35 C36 C57 -177.7(3)
C47 C35 C36 C37 126.4(3)
C55 C35 C36 C37 -109.5(3)
C34 C35 C36 C37 8.1(3)
C57 C36 C37 C38 -178.5(3)
C35 C36 C37 C38 -3.5(3)
C57 C36 C37 C60 -0.3(4)
C35 C36 C37 C60 174.7(3)
C36 C37 C38 C64 176.8(3)
C60 C37 C38 C64 -1.4(4)
C36 C37 C38 C34 -3.2(3)
C60 C37 C38 C34 178.5(3)
C39 C34 C38 C64 65.5(4)
C35 C34 C38 C64 -172.1(3)
C39 C34 C38 C37 -114.5(3)
C35 C34 C38 C37 8.0(3)
C38 C34 C39 C40 24.8(4)
C35 C34 C39 C40 -92.2(3)
C38 C34 C39 C44 -161.2(3)
C35 C34 C39 C44 81.8(4)
C44 C39 C40 C41 0.3(5)
C34 C39 C40 C41 174.6(3)
C39 C40 C41 C42 -1.2(5)
C40 C41 C42 C43 0.9(5)
C41 C42 C43 C44 0.1(5)
C42 C43 C44 C39 -1.0(5)
C42 C43 C44 C45 179.1(3)
C40 C39 C44 C43 0.8(4)
C34 C39 C44 C43 -173.3(3)
C40 C39 C44 C45 -179.3(3)
C34 C39 C44 C45 6.6(5)
C43 C44 C45 O7 -153.7(3)
C39 C44 C45 O7 26.4(5)
C43 C44 C45 C46 26.0(4)
C39 C44 C45 C46 -153.9(3)
C55 C35 C47 C48 15.3(4)
C36 C35 C47 C48 138.4(3)
C34 C35 C47 C48 -108.3(3)
C35 C47 C48 C49 0.8(5)
C47 C48 C49 O8 163.8(3)
C47 C48 C49 C50 -16.0(5)
O8 C49 C50 C55 -166.6(3)
C48 C49 C50 C55 13.2(4)
O8 C49 C50 C51 15.8(5)
C48 C49 C50 C51 -164.4(3)
C56 O9 C51 C52 6.1(5)
C56 O9 C51 C50 -173.9(3)
C55 C50 C51 O9 177.1(3)
C49 C50 C51 O9 -5.2(5)
C55 C50 C51 C52 -2.8(5)
C49 C50 C51 C52 174.8(3)
O9 C51 C52 C53 -177.0(3)
C50 C51 C52 C53 3.0(5)
C51 C52 C53 C54 -0.9(5)
C52 C53 C54 C55 -1.3(5)
C53 C54 C55 C50 1.4(5)
C53 C54 C55 C35 -179.1(3)
C51 C50 C55 C54 0.6(4)
C49 C50 C55 C54 -177.1(3)
C51 C50 C55 C35 -178.8(3)
C49 C50 C55 C35 3.5(4)
C47 C35 C55 C54 163.2(3)
C36 C35 C55 C54 40.0(4)
C34 C35 C55 C54 -72.8(3)
C47 C35 C55 C50 -17.3(4)
C36 C35 C55 C50 -140.5(3)
C34 C35 C55 C50 106.6(3)
C37 C36 C57 C58 -0.6(4)
C35 C36 C57 C58 -174.4(3)
C36 C57 C58 C59 0.2(5)
C61 O10 C59 C58 1.7(5)
C61 O10 C59 C60 -178.9(3)
C57 C58 C59 O10 -179.6(3)
C57 C58 C59 C60 1.0(5)
C38 C37 C60 C59 179.4(3)
C36 C37 C60 C59 1.4(4)
C38 C37 C60 C62 0.6(4)
C36 C37 C60 C62 -177.4(3)
O10 C59 C60 C37 178.8(3)
C58 C59 C60 C37 -1.8(4)
O10 C59 C60 C62 -2.6(5)
C58 C59 C60 C62 176.8(3)
C65' O11 C62 C63 99.3(5)
C65 O11 C62 C63 18.8(5)
C65' O11 C62 C60 -83.7(5)
C65 O11 C62 C60 -164.1(4)
C37 C60 C62 C63 0.8(4)
C59 C60 C62 C63 -177.8(3)
C37 C60 C62 O11 -176.3(3)
C59 C60 C62 O11 5.1(5)
O11 C62 C63 C64 175.5(3)
C60 C62 C63 C64 -1.4(5)
C37 C38 C64 C63 0.8(4)
C34 C38 C64 C63 -179.2(3)
C62 C63 C64 C38 0.6(5)
C62 O11 C65 O12 79.2(5)
C65' O11 C65 O12 -33.3(5)
C66 O12 C65 O11 64.5(7)
C66' O12 C65 O11 154.0(7)
C65' O12 C65 O11 30.7(5)
C62 O11 C65' O12 -83.7(5)
C65 O11 C65' O12 29.4(4)
C66 O12 C65' O11 179.2(7)
C66' O12 C65' O11 -86.4(7)
C65 O12 C65' O11 -30.0(4)
